data_4506573
loop_
_publ_author_name
'Nasser, Nasser'
'Puddephatt, Richard J.'

_publ_section_title
;
 A Diphosphine Ligand with Amide Functionality and Its Complexes with
 Gold(I) and Silver(I): Self-Assembly of Sheet Structures
;
_journal_issue 8
_journal_name_full 'Crystal Growth &amp; Design'
_journal_page_first 4275
_journal_paper_doi 10.1021/cg300798p
_journal_volume 12
_journal_year 2012
_chemical_formula_moiety 'C19 H18 Ag F3 N O5 P S '
_chemical_formula_sum 'C38 H36 Ag2 F6 N2 O10 P2 S2'
_chemical_formula_weight 1136.49
_chemical_name_systematic
; 
 ? 
;
_space_group_IT_number 61
_symmetry_cell_setting orthorhombic
_symmetry_space_group_name_Hall '-P 2ac 2ab'
_symmetry_space_group_name_H-M 'P b c a'
_atom_sites_solution_hydrogens geom
_atom_sites_solution_primary direct
_atom_sites_solution_secondary difmap
_audit_creation_method SHELXL-97
_cell_angle_alpha 90.00
_cell_angle_beta 90.00
_cell_angle_gamma 90.00
_cell_formula_units_Z 4
_cell_length_a 8.0763(2)
_cell_length_b 19.9989(4)
_cell_length_c 27.3020(6)
_cell_measurement_reflns_used 9645
_cell_measurement_temperature 150(2)
_cell_measurement_theta_max 23.66
_cell_measurement_theta_min 2.17
_cell_volume 4409.74(17)
_computing_cell_refinement 'Bruker SAINT'
_computing_data_collection 'Bruker APEX2'
_computing_data_reduction 'Bruker SAINT'
_computing_molecular_graphics 'Bruker SHELXTL'
_computing_publication_material 'Bruker SHELXTL'
_computing_structure_refinement 'SHELXL-97 (Sheldrick, 2008)'
_computing_structure_solution 'SHELXS-97 (Sheldrick, 2008)'
_diffrn_ambient_temperature 150(2)
_diffrn_measured_fraction_theta_full 0.998
_diffrn_measured_fraction_theta_max 0.998
_diffrn_measurement_device_type 'Bruker APEX-II CCD'
_diffrn_measurement_method '\f and \w scans'
_diffrn_radiation_monochromator graphite
_diffrn_radiation_source 'fine-focus sealed tube'
_diffrn_radiation_type MoK\a
_diffrn_radiation_wavelength 0.71073
_diffrn_reflns_av_R_equivalents 0.0525
_diffrn_reflns_av_sigmaI/netI 0.0149
_diffrn_reflns_limit_h_max 10
_diffrn_reflns_limit_h_min -10
_diffrn_reflns_limit_k_max 25
_diffrn_reflns_limit_k_min -25
_diffrn_reflns_limit_l_max 35
_diffrn_reflns_limit_l_min -35
_diffrn_reflns_number 179858
_diffrn_reflns_theta_full 27.53
_diffrn_reflns_theta_max 27.53
_diffrn_reflns_theta_min 1.49
_exptl_absorpt_coefficient_mu 1.137
_exptl_absorpt_correction_T_max 0.8948
_exptl_absorpt_correction_T_min 0.7641
_exptl_absorpt_correction_type multi-scan
_exptl_absorpt_process_details SADABS
_exptl_crystal_colour orange
_exptl_crystal_density_diffrn 1.712
_exptl_crystal_density_method 'not measured'
_exptl_crystal_description plates
_exptl_crystal_F_000 2272
_exptl_crystal_size_max 0.25
_exptl_crystal_size_mid 0.16
_exptl_crystal_size_min 0.10
_refine_diff_density_max 1.612
_refine_diff_density_min -0.882
_refine_diff_density_rms 0.128
_refine_ls_extinction_method none
_refine_ls_goodness_of_fit_ref 1.033
_refine_ls_hydrogen_treatment constr
_refine_ls_matrix_type full
_refine_ls_number_parameters 327
_refine_ls_number_reflns 5079
_refine_ls_number_restraints 19
_refine_ls_restrained_S_all 1.034
_refine_ls_R_factor_all 0.0687
_refine_ls_R_factor_gt 0.0536
_refine_ls_shift/su_max 0.002
_refine_ls_shift/su_mean 0.000
_refine_ls_structure_factor_coef Fsqd
_refine_ls_weighting_details 'calc w=1/[\s^2^(Fo^2^)+(0.0930P)^2^+10.6009P] where P=(Fo^2^+2Fc^2^)/3'
_refine_ls_weighting_scheme calc
_refine_ls_wR_factor_gt 0.1487
_refine_ls_wR_factor_ref 0.1632
_reflns_number_gt 3992
_reflns_number_total 5079
_reflns_threshold_expression >2sigma(I)
_cod_data_source_file cg300798p_si_001.cif
_cod_data_source_block 3
_cod_depositor_comments
;
The following automatic conversions were performed:

'_symmetry_cell_setting' value 'Orthorhombic' changed to
'orthorhombic' according to
/home/saulius/struct/CIF-dictionaries/cif_core.dic dictionary named
'cif_core.dic' version 2.4.2 from 2011-04-26.

Automatic conversion script
Id: cif_fix_values 1891 2012-01-12 08:04:46Z andrius 
;
_cod_original_sg_symbol_H-M Pbca
_cod_database_code 4506573

loop_
_symmetry_equiv_pos_as_xyz
'x, y, z'
'x+1/2, -y+1/2, -z'
'-x, y+1/2, -z+1/2'
'-x+1/2, -y, z+1/2'
'-x, -y, -z'
'-x-1/2, y-1/2, z'
'x, -y-1/2, z-1/2'
'x-1/2, y, -z-1/2'

loop_
_atom_site_label
_atom_site_type_symbol
_atom_site_fract_x
_atom_site_fract_y
_atom_site_fract_z
_atom_site_U_iso_or_equiv
_atom_site_adp_type
_atom_site_occupancy
_atom_site_symmetry_multiplicity
_atom_site_calc_flag
_atom_site_refinement_flags
_atom_site_disorder_assembly
_atom_site_disorder_group
Ag1 Ag 0.56931(4) 0.191734(17) 0.454633(14) 0.04490(15) Uani 1 1 d . . .
P1 P 0.68745(13) 0.13369(5) 0.38861(4) 0.0345(2) Uani 1 1 d . . .
C1 C 0.8028(5) 0.1852(2) 0.34560(17) 0.0378(9) Uani 1 1 d . . .
N1 N 0.1096(5) 0.06734(17) 0.45184(14) 0.0389(8) Uani 1 1 d . C .
H1A H 0.0979 0.0237 0.4495 0.047 Uiso 1 1 calc R . .
C2 C 0.8291(6) 0.1674(3) 0.29783(18) 0.0485(11) Uani 1 1 d . C .
H2B H 0.7774 0.1285 0.2850 0.058 Uiso 1 1 calc R . .
C3 C 0.9308(7) 0.2057(3) 0.2678(2) 0.0631(15) Uani 1 1 d . . .
H3B H 0.9460 0.1937 0.2345 0.076 Uiso 1 1 calc R C .
O4 O 0.2775(3) 0.15383(14) 0.47049(12) 0.0399(7) Uani 1 1 d . C .
C4 C 1.0101(7) 0.2615(3) 0.2866(2) 0.0591(14) Uani 1 1 d . C .
H4A H 1.0823 0.2870 0.2664 0.071 Uiso 1 1 calc R . .
O5 O 0.5989(4) 0.23118(16) 0.53058(14) 0.0507(8) Uani 1 1 d . C .
H5A H 0.6542 0.2667 0.5298 0.076 Uiso 1 1 calc R . .
C5 C 0.9842(7) 0.2799(3) 0.3339(2) 0.0592(14) Uani 1 1 d . . .
H5B H 1.0387 0.3181 0.3469 0.071 Uiso 1 1 calc R C .
C6 C 0.8783(7) 0.2428(2) 0.36344(18) 0.0472(10) Uani 1 1 d . C .
H6A H 0.8571 0.2569 0.3961 0.057 Uiso 1 1 calc R . .
C8 C 0.5413(7) 0.0853(3) 0.3528(2) 0.0661(7) Uani 1 1 d . . .
C9 C 0.5778(7) 0.0242(3) 0.3316(2) 0.0661(7) Uani 1 1 d . B .
H9A H 0.6849 0.0051 0.3351 0.079 Uiso 1 1 calc R . .
C10 C 0.4547(7) -0.0094(4) 0.3051(2) 0.0661(7) Uani 1 1 d . . .
H10 H 0.4720 -0.0515 0.2898 0.079 Uiso 1 1 calc R A 1
C11 C 0.283(3) 0.0297(13) 0.3030(6) 0.0661(7) Uani 0.54(4) 1 d P B 1
H11A H 0.1919 0.0095 0.2866 0.079 Uiso 0.54(4) 1 calc PR B 1
C11A C 0.328(3) 0.0084(14) 0.2963(7) 0.0661(7) Uani 0.46(4) 1 d P B 2
H11B H 0.2579 -0.0169 0.2754 0.079 Uiso 0.46(4) 1 calc PR B 2
C12 C 0.2657(8) 0.0780(4) 0.3193(2) 0.0661(7) Uani 1 1 d . . .
H12 H 0.1614 0.0990 0.3146 0.079 Uiso 1 1 calc R B 1
C13 C 0.3829(8) 0.1126(3) 0.3469(2) 0.0661(7) Uani 1 1 d . B .
H13A H 0.3556 0.1543 0.3615 0.079 Uiso 1 1 calc R . .
C14 C 0.2501(5) 0.0926(2) 0.46835(16) 0.0352(8) Uani 1 1 d . . .
C15 C 0.3785(5) 0.04405(19) 0.48438(15) 0.0324(8) Uani 1 1 d . C .
C16 C 0.4052(5) -0.0153(2) 0.45891(15) 0.0354(9) Uani 1 1 d . . .
H16A H 0.3407 -0.0255 0.4308 0.043 Uiso 1 1 calc R C .
C17 C 0.4737(5) 0.0594(2) 0.52521(16) 0.0357(8) Uani 1 1 d . . .
H17A H 0.4558 0.1002 0.5423 0.043 Uiso 1 1 calc R C .
C19 C -0.0257(6) 0.1112(2) 0.4375(2) 0.0456(11) Uani 1 1 d . . .
H19A H 0.0185 0.1487 0.4178 0.055 Uiso 1 1 calc R C .
H19B H -0.0784 0.1301 0.4672 0.055 Uiso 1 1 calc R . .
C20 C -0.1535(5) 0.07378(19) 0.40798(16) 0.0364(9) Uani 1 1 d . . .
H20A H -0.2040 0.0380 0.4281 0.044 Uiso 1 1 calc R . .
H20B H -0.1011 0.0530 0.3790 0.044 Uiso 1 1 calc R . .
C21 C 0.528(3) 0.3690(7) 0.3535(5) 0.063(5) Uani 0.50(2) 1 d PD C 1
F1 F 0.4925(19) 0.4248(6) 0.3327(4) 0.097(4) Uani 0.50(2) 1 d PD C 1
F2 F 0.6962(18) 0.3816(6) 0.3541(5) 0.115(6) Uani 0.50(2) 1 d PD C 1
F3 F 0.519(4) 0.3173(10) 0.3281(8) 0.130(10) Uani 0.50(2) 1 d PD C 1
S1 S 0.478(2) 0.3665(5) 0.4151(3) 0.090(3) Uani 0.50(2) 1 d PD C 1
O1 O 0.538(3) 0.3121(7) 0.4378(6) 0.063(5) Uani 0.50(2) 1 d PD C 1
O2 O 0.298(3) 0.3539(12) 0.4074(10) 0.158(11) Uani 0.50(2) 1 d PD C 1
O3 O 0.493(4) 0.4300(7) 0.4373(8) 0.063(5) Uani 0.50(2) 1 d PD C 1
C21A C 0.475(3) 0.3549(12) 0.3513(7) 0.16(2) Uani 0.50(2) 1 d PD C 2
F1A F 0.391(3) 0.3900(12) 0.3206(5) 0.151(9) Uani 0.50(2) 1 d PD C 2
F2A F 0.632(3) 0.3790(14) 0.3451(14) 0.37(3) Uani 0.50(2) 1 d PD C 2
F3A F 0.492(4) 0.2957(10) 0.3368(7) 0.104(6) Uani 0.50(2) 1 d PD C 2
S1A S 0.4395(6) 0.3663(3) 0.4143(2) 0.0366(15) Uani 0.50(2) 1 d PD C 2
O1A O 0.503(3) 0.3125(8) 0.4378(8) 0.116(10) Uani 0.50(2) 1 d PD C 2
O2A O 0.2619(11) 0.3559(5) 0.4101(4) 0.041(2) Uani 0.50(2) 1 d PD C 2
O3A O 0.476(3) 0.4325(6) 0.4270(10) 0.091(8) Uani 0.50(2) 1 d PD C 2

loop_
_atom_site_aniso_label
_atom_site_aniso_U_11
_atom_site_aniso_U_22
_atom_site_aniso_U_33
_atom_site_aniso_U_23
_atom_site_aniso_U_13
_atom_site_aniso_U_12
Ag1 0.0405(2) 0.0355(2) 0.0587(3) -0.00411(14) 0.00815(15) 0.00336(13)
P1 0.0269(5) 0.0323(5) 0.0443(6) 0.0015(4) -0.0028(4) 0.0006(4)
C1 0.0288(19) 0.036(2) 0.049(2) 0.0047(17) -0.0050(17) 0.0015(16)
N1 0.0327(17) 0.0233(15) 0.061(2) 0.0013(15) -0.0113(16) 0.0020(13)
C2 0.040(2) 0.056(3) 0.050(3) -0.002(2) 0.000(2) -0.010(2)
C3 0.058(3) 0.085(4) 0.046(3) 0.002(3) 0.004(2) -0.017(3)
O4 0.0287(14) 0.0246(13) 0.0665(19) -0.0031(13) -0.0021(13) 0.0014(11)
C4 0.045(3) 0.073(4) 0.059(3) 0.017(3) 0.000(2) -0.014(3)
O5 0.055(2) 0.0322(16) 0.065(2) -0.0052(15) 0.0074(17) -0.0105(14)
C5 0.057(3) 0.050(3) 0.070(4) 0.011(3) -0.008(3) -0.017(3)
C6 0.053(3) 0.036(2) 0.052(3) 0.0050(19) -0.001(2) -0.003(2)
C8 0.0555(14) 0.0817(18) 0.0610(14) 0.0149(13) -0.0149(11) -0.0270(14)
C9 0.0555(14) 0.0817(18) 0.0610(14) 0.0149(13) -0.0149(11) -0.0270(14)
C10 0.0555(14) 0.0817(18) 0.0610(14) 0.0149(13) -0.0149(11) -0.0270(14)
C11 0.0555(14) 0.0817(18) 0.0610(14) 0.0149(13) -0.0149(11) -0.0270(14)
C11A 0.0555(14) 0.0817(18) 0.0610(14) 0.0149(13) -0.0149(11) -0.0270(14)
C12 0.0555(14) 0.0817(18) 0.0610(14) 0.0149(13) -0.0149(11) -0.0270(14)
C13 0.0555(14) 0.0817(18) 0.0610(14) 0.0149(13) -0.0149(11) -0.0270(14)
C14 0.0313(19) 0.030(2) 0.044(2) 0.0018(16) 0.0008(17) 0.0021(15)
C15 0.0266(17) 0.0269(17) 0.044(2) 0.0017(15) -0.0018(16) -0.0016(14)
C16 0.0313(19) 0.031(2) 0.044(2) -0.0016(16) -0.0066(16) -0.0021(15)
C17 0.033(2) 0.0272(18) 0.047(2) -0.0042(16) -0.0020(18) 0.0011(15)
C19 0.043(2) 0.031(2) 0.063(3) -0.006(2) -0.019(2) 0.0070(18)
C20 0.036(2) 0.0266(18) 0.046(2) -0.0029(16) -0.0038(18) 0.0035(16)
C21 0.071(11) 0.066(9) 0.052(7) 0.025(6) 0.038(6) 0.026(8)
F1 0.112(9) 0.111(8) 0.068(6) 0.044(5) -0.011(6) 0.009(7)
F2 0.095(8) 0.072(6) 0.177(11) 0.047(7) 0.099(7) 0.036(6)
F3 0.168(19) 0.16(2) 0.058(8) -0.004(11) -0.008(10) 0.057(17)
S1 0.165(9) 0.037(3) 0.069(4) -0.005(2) -0.033(5) 0.008(4)
O1 0.087(8) 0.043(9) 0.060(9) -0.007(6) -0.030(6) 0.020(5)
O2 0.15(2) 0.123(18) 0.20(2) -0.063(15) 0.042(17) -0.011(16)
O3 0.072(11) 0.037(8) 0.081(7) 0.000(5) -0.005(7) 0.003(6)
C21A 0.079(15) 0.15(3) 0.26(5) 0.13(3) 0.08(2) 0.033(15)
F1A 0.178(18) 0.182(17) 0.093(8) 0.043(9) -0.007(9) 0.110(15)
F2A 0.25(3) 0.18(2) 0.69(8) -0.11(3) 0.32(4) -0.08(2)
F3A 0.159(14) 0.100(9) 0.052(7) -0.018(7) -0.007(8) 0.068(10)
S1A 0.037(2) 0.0164(16) 0.057(3) 0.0019(14) 0.0063(13) 0.0034(9)
O1A 0.22(3) 0.028(8) 0.095(14) 0.019(8) 0.018(14) 0.029(10)
O2A 0.037(4) 0.033(4) 0.053(5) -0.006(3) 0.004(3) 0.000(3)
O3A 0.068(10) 0.018(6) 0.19(2) -0.028(8) 0.026(13) 0.001(6)

loop_
_atom_type_symbol
_atom_type_description
_atom_type_scat_dispersion_real
_atom_type_scat_dispersion_imag
_atom_type_scat_source
C C 0.0033 0.0016 'International Tables Vol C Tables 4.2.6.8 and 6.1.1.4'
H H 0.0000 0.0000 'International Tables Vol C Tables 4.2.6.8 and 6.1.1.4'
N N 0.0061 0.0033 'International Tables Vol C Tables 4.2.6.8 and 6.1.1.4'
O O 0.0106 0.0060 'International Tables Vol C Tables 4.2.6.8 and 6.1.1.4'
F F 0.0171 0.0103 'International Tables Vol C Tables 4.2.6.8 and 6.1.1.4'
P P 0.1023 0.0942 'International Tables Vol C Tables 4.2.6.8 and 6.1.1.4'
S S 0.1246 0.1234 'International Tables Vol C Tables 4.2.6.8 and 6.1.1.4'
Ag Ag -0.8971 1.1015 'International Tables Vol C Tables 4.2.6.8 and 6.1.1.4'

loop_
_geom_angle_atom_site_label_1
_geom_angle_atom_site_label_2
_geom_angle_atom_site_label_3
_geom_angle
_geom_angle_site_symmetry_1
_geom_angle_site_symmetry_3
O5 Ag1 P1 147.69(10) . .
O5 Ag1 O1 80.7(4) . .
P1 Ag1 O1 112.5(5) . .
O5 Ag1 O4 92.69(12) . .
P1 Ag1 O4 111.37(8) . .
O1 Ag1 O4 103.3(5) . .
O5 Ag1 O1A 81.6(5) . .
P1 Ag1 O1A 114.9(6) . .
O1 Ag1 O1A 6.4(10) . .
O4 Ag1 O1A 96.9(7) . .
C8 P1 C1 106.7(2) . .
C8 P1 C20 105.2(3) . 1_655
C1 P1 C20 101.4(2) . 1_655
C8 P1 Ag1 114.5(2) . .
C1 P1 Ag1 115.11(15) . .
C20 P1 Ag1 112.73(14) 1_655 .
C2 C1 C6 118.7(4) . .
C2 C1 P1 123.2(3) . .
C6 C1 P1 117.8(4) . .
C14 N1 C19 120.4(4) . .
C14 N1 H1A 119.8 . .
C19 N1 H1A 119.8 . .
C1 C2 C3 120.7(5) . .
C1 C2 H2B 119.7 . .
C3 C2 H2B 119.7 . .
C4 C3 C2 120.0(5) . .
C4 C3 H3B 120.0 . .
C2 C3 H3B 120.0 . .
C14 O4 Ag1 117.1(3) . .
C5 C4 C3 119.9(5) . .
C5 C4 H4A 120.1 . .
C3 C4 H4A 120.1 . .
Ag1 O5 H5A 109.5 . .
C4 C5 C6 120.1(5) . .
C4 C5 H5B 120.0 . .
C6 C5 H5B 120.0 . .
C5 C6 C1 120.6(5) . .
C5 C6 H6A 119.7 . .
C1 C6 H6A 119.7 . .
C9 C8 C13 119.4(5) . .
C9 C8 P1 123.9(5) . .
C13 C8 P1 116.6(5) . .
C8 C9 C10 119.2(6) . .
C8 C9 H9A 120.4 . .
C10 C9 H9A 120.4 . .
C11A C10 C9 127.8(15) . .
C11A C10 C11 14.5(13) . .
C9 C10 C11 113.7(9) . .
C11A C10 H10 109.0 . .
C9 C10 H10 123.2 . .
C11 C10 H10 123.2 . .
C12 C11 C10 122.6(11) . .
C12 C11 H11A 118.7 . .
C10 C11 H11A 118.7 . .
C10 C11A C12 118.8(14) . .
C10 C11A H11B 120.6 . .
C12 C11A H11B 120.6 . .
C11 C12 C13 125.8(12) . .
C11 C12 C11A 10.9(11) . .
C13 C12 C11A 115.3(8) . .
C11 C12 H12 117.1 . .
C13 C12 H12 117.1 . .
C11A C12 H12 127.4 . .
C12 C13 C8 119.3(7) . .
C12 C13 H13A 120.4 . .
C8 C13 H13A 120.4 . .
O4 C14 N1 123.0(4) . .
O4 C14 C15 120.3(4) . .
N1 C14 C15 116.7(3) . .
C17 C15 C16 120.3(4) . .
C17 C15 C14 118.6(4) . .
C16 C15 C14 121.2(4) . .
C17 C16 C15 119.7(4) 5_656 .
C17 C16 H16A 120.2 5_656 .
C15 C16 H16A 120.2 . .
C16 C17 C15 120.0(4) 5_656 .
C16 C17 H17A 120.0 5_656 .
C15 C17 H17A 120.0 . .
N1 C19 C20 111.0(4) . .
N1 C19 H19A 109.4 . .
C20 C19 H19A 109.4 . .
N1 C19 H19B 109.4 . .
C20 C19 H19B 109.4 . .
H19A C19 H19B 108.0 . .
C19 C20 P1 108.0(3) . 1_455
C19 C20 H20A 110.1 . .
P1 C20 H20A 110.1 1_455 .
C19 C20 H20B 110.1 . .
P1 C20 H20B 110.1 1_455 .
H20A C20 H20B 108.4 . .
F3 C21 F1 117.6(16) . .
F3 C21 F2 102.6(17) . .
F1 C21 F2 93.9(13) . .
F3 C21 S1 120.0(16) . .
F1 C21 S1 113.6(10) . .
F2 C21 S1 103.1(13) . .
O1 S1 O3 119.8(12) . .
O1 S1 O2 106.3(13) . .
O3 S1 O2 107.4(14) . .
O1 S1 C21 112.8(11) . .
O3 S1 C21 111.7(12) . .
O2 S1 C21 95.7(12) . .
S1 O1 Ag1 156.2(10) . .
F3A C21A F1A 112(2) . .
F3A C21A F2A 101.1(17) . .
F1A C21A F2A 103(2) . .
F3A C21A S1A 116.6(16) . .
F1A C21A S1A 118.8(14) . .
F2A C21A S1A 103.0(19) . .
O1A S1A O3A 123.8(14) . .
O1A S1A O2A 107.3(12) . .
O3A S1A O2A 111.3(11) . .
O1A S1A C21A 107.5(12) . .
O3A S1A C21A 109.2(12) . .
O2A S1A C21A 93.6(9) . .
S1A O1A Ag1 158.6(15) . .

loop_
_geom_bond_atom_site_label_1
_geom_bond_atom_site_label_2
_geom_bond_distance
_geom_bond_site_symmetry_2
Ag1 O5 2.231(4) .
Ag1 P1 2.3466(11) .
Ag1 O1 2.464(14) .
Ag1 O4 2.513(3) .
Ag1 O1A 2.516(12) .
P1 C8 1.813(6) .
P1 C1 1.819(4) .
P1 C20 1.835(4) 1_655
C1 C2 1.368(7) .
C1 C6 1.392(6) .
N1 C14 1.321(6) .
N1 C19 1.455(5) .
N1 H1A 0.8800 .
C2 C3 1.390(7) .
C2 H2B 0.9500 .
C3 C4 1.384(8) .
C3 H3B 0.9500 .
O4 C14 1.246(5) .
C4 C5 1.360(8) .
C4 H4A 0.9500 .
O5 H5A 0.8400 .
C5 C6 1.390(7) .
C5 H5B 0.9500 .
C6 H6A 0.9500 .
C8 C9 1.384(10) .
C8 C13 1.401(9) .
C9 C10 1.401(7) .
C9 H9A 0.9500 .
C10 C11A 1.11(3) .
C10 C11 1.60(3) .
C10 H10 0.9500 .
C11 C12 1.07(3) .
C11 H11A 0.9500 .
C11A C12 1.61(3) .
C11A H11B 0.9500 .
C12 C13 1.393(8) .
C12 H12 0.9500 .
C13 H13A 0.9500 .
C14 C15 1.487(5) .
C15 C17 1.388(6) .
C15 C16 1.393(6) .
C16 C17 1.387(6) 5_656
C16 H16A 0.9500 .
C17 C16 1.387(6) 5_656
C17 H17A 0.9500 .
C19 C20 1.508(6) .
C19 H19A 0.9900 .
C19 H19B 0.9900 .
C20 P1 1.835(4) 1_455
C20 H20A 0.9900 .
C20 H20B 0.9900 .
C21 F3 1.25(2) .
C21 F1 1.285(13) .
C21 F2 1.38(2) .
C21 S1 1.733(13) .
S1 O1 1.342(11) .
S1 O3 1.414(11) .
S1 O2 1.491(15) .
C21A F3A 1.26(2) .
C21A F1A 1.284(16) .
C21A F2A 1.37(2) .
C21A S1A 1.760(17) .
S1A O1A 1.352(11) .
S1A O3A 1.401(9) .
S1A O2A 1.454(9) .
